data_8100318
loop_
_publ_author_name
'Engering, Josef'
'Nuss, J\"urgen'
'Jansen, Martin'

_publ_section_title
;
Crystal structure of tetrakis(isopropylamino)silane, Si(NHC~3~H~7~)~4~
;
_journal_issue 2
_journal_name_full 'Zeitschrift f\"ur Kristallographie - New Crystal Structures'
_journal_page_first 201
_journal_page_last 202
_journal_volume 218
_journal_year 2003
_chemical_formula_moiety Si(NHC3H7)4
_chemical_formula_structural 'Si(N H C3 H7)4'
_chemical_formula_sum 'C12 H32 N4 Si'
_chemical_formula_weight 260.51
_space_group_IT_number 5
_symmetry_cell_setting monoclinic
_symmetry_space_group_name_Hall 'C 2y'
_symmetry_space_group_name_H-M 'C 1 2 1'
_cell_angle_alpha 90
_cell_angle_beta 111.599(17)
_cell_angle_gamma 90
_cell_formula_units_Z 2
_cell_length_a 19.041(4)
_cell_length_b 5.2113(11)
_cell_length_c 9.1866(19)
_cell_measurement_temperature 293(2)
_cell_volume 847.5(3)
_diffrn_ambient_temperature 293(2)
_exptl_crystal_density_diffrn 1.021
_cod_original_sg_symbol_H-M 'C 2'
_cod_original_formula_sum 'C12 H32 N4 Si1'
_cod_database_code 8100318

loop_
_symmetry_equiv_pos_as_xyz
'x, y, z'
'-x, y, -z'
'x+1/2, y+1/2, z'
'-x+1/2, y+1/2, -z'

loop_
_atom_site_label
_atom_site_type_symbol
_atom_site_fract_x
_atom_site_fract_y
_atom_site_fract_z
_atom_site_U_iso_or_equiv
_atom_site_adp_type
_atom_site_occupancy
_atom_site_symmetry_multiplicity
_atom_site_Wyckoff_symbol
_atom_site_calc_flag
_atom_site_refinement_flags
_atom_site_disorder_assembly
_atom_site_disorder_group
Si1 Si 0.0000 0.49695(17) 0.5000 0.0340(3) Uani 1 2 b d S . .
N1 N -0.05023(12) 0.7053(4) 0.5683(3) 0.0393(7) Uani 1 4 e d . . .
H1 H -0.0252(12) 0.844(5) 0.613(3) 0.023(7) Uiso 1 4 e d . . .
N2 N 0.05514(12) 0.2895(4) 0.6382(3) 0.0379(7) Uani 1 4 e d . . .
H2 H 0.0710(10) 0.145(4) 0.602(2) 0.011(6) Uiso 1 4 e d . . .
C3 C 0.10092(16) 0.3476(5) 0.8010(4) 0.0447(9) Uani 1 4 e d . . .
H3 H 0.0764(10) 0.500(5) 0.826(2) 0.028(6) Uiso 1 4 e d . . .
C4 C -0.11643(16) 0.6448(5) 0.6058(4) 0.0463(9) Uani 1 4 e d . . .
H4 H -0.1383(11) 0.465(5) 0.543(2) 0.037(7) Uiso 1 4 e d . . .
C5 C -0.1722(2) 0.8637(8) 0.5573(7) 0.0740(14) Uani 1 4 e d . . .
H5A H -0.1904(15) 0.906(6) 0.442(4) 0.064(12) Uiso 1 4 e d . . .
H5B H -0.2187(16) 0.844(6) 0.582(3) 0.090(12) Uiso 1 4 e d . . .
H5C H -0.1451(18) 1.026(8) 0.625(4) 0.108(16) Uiso 1 4 e d . . .
C6 C 0.1001(3) 0.1231(7) 0.9053(5) 0.0712(12) Uani 1 4 e d . . .
H6A H 0.1225(17) -0.041(7) 0.858(4) 0.100(13) Uiso 1 4 e d . . .
H6B H 0.1307(18) 0.155(6) 1.028(4) 0.120(15) Uiso 1 4 e d . . .
H6C H 0.0501(16) 0.093(6) 0.908(3) 0.068(12) Uiso 1 4 e d . . .
C7 C 0.1813(2) 0.4179(10) 0.8226(6) 0.0821(15) Uani 1 4 e d . . .
H7A H 0.1871(19) 0.551(9) 0.746(5) 0.127(19) Uiso 1 4 e d . . .
H7B H 0.2096(17) 0.454(7) 0.936(4) 0.116(14) Uiso 1 4 e d . . .
H7C H 0.2029(18) 0.262(8) 0.786(4) 0.102(14) Uiso 1 4 e d . . .
C8 C -0.0957(3) 0.5805(10) 0.7773(6) 0.0867(16) Uani 1 4 e d . . .
H8A H -0.066(2) 0.744(7) 0.842(4) 0.100(14) Uiso 1 4 e d . . .
H8B H -0.1383(16) 0.512(7) 0.793(4) 0.087(11) Uiso 1 4 e d . . .
H8C H -0.058(3) 0.428(10) 0.808(5) 0.15(2) Uiso 1 4 e d . . .

loop_
_atom_site_aniso_label
_atom_site_aniso_U_11
_atom_site_aniso_U_22
_atom_site_aniso_U_33
_atom_site_aniso_U_23
_atom_site_aniso_U_13
_atom_site_aniso_U_12
Si1 0.0322(7) 0.0344(8) 0.0344(7) 0.000 0.0112(6) 0.000
N1 0.0369(15) 0.0334(17) 0.0550(19) -0.0065(14) 0.0257(14) -0.0031(13)
N2 0.0425(15) 0.0321(17) 0.0336(16) -0.0011(13) 0.0077(13) 0.0063(11)
C3 0.053(2) 0.0330(19) 0.043(2) -0.0025(16) 0.0123(17) 0.0053(15)
C4 0.047(2) 0.0353(19) 0.062(3) -0.0013(18) 0.0263(18) -0.0035(16)
C5 0.054(3) 0.061(3) 0.120(5) 0.015(3) 0.047(3) 0.018(2)
C6 0.101(4) 0.063(3) 0.044(3) 0.009(2) 0.021(3) 0.002(2)
C7 0.053(3) 0.101(4) 0.072(4) 0.000(3) 0.000(2) -0.015(2)
C8 0.091(4) 0.106(5) 0.084(4) 0.022(3) 0.056(3) 0.005(3)

loop_
_geom_bond_atom_site_label_1
_geom_bond_atom_site_label_2
_geom_bond_distance
_geom_bond_site_symmetry_2
_geom_bond_publ_flag
Si1 N2 1.703(2) 2_556 ?
Si1 N2 1.703(2) . ?
Si1 N1 1.711(2) 2_556 ?
Si1 N1 1.711(2) . ?
N1 C4 1.459(3) . ?
N1 H1 0.88(2) . ?
N2 C3 1.460(3) . ?
N2 H2 0.92(2) . ?
C3 C7 1.513(4) . ?
C3 C6 1.516(4) . ?
C3 H3 0.99(2) . ?
C4 C5 1.510(4) . ?
C4 C8 1.514(5) . ?
C4 H4 1.10(3) . ?
C5 H5A 1.01(3) . ?
C5 H5B 1.00(3) . ?
C5 H5C 1.06(4) . ?
C6 H6A 1.11(3) . ?
C6 H6B 1.07(3) . ?
C6 H6C 0.98(3) . ?
C7 H7A 1.02(5) . ?
C7 H7B 1.00(3) . ?
C7 H7C 1.02(4) . ?
C8 H8A 1.07(3) . ?
C8 H8B 0.94(3) . ?
C8 H8C 1.04(5) . ?
